data_1564933
loop_
_publ_author_name
'Albalad, jorge'
'Peralta, Ricardo'
'Huxley, Michael'
'Tsoukatos, Steven'
'Shi, Zhaolin'
'Zhang, Yue-Biao'
'Evans, Jack D.'
'Sumby, Christopher J.'
'Doonan, Christian J.'

_publ_section_title
;
 Coordination Modulated On-Off Switching of Flexibility in a Metal-organic
 Framework
;
_journal_name_full 'Chemical Science'
_journal_paper_doi 10.1039/D1SC04712D
_journal_year 2021
_chemical_formula_moiety 'C77 H69 Cl Cu Mn3 N13 O12, 0.5(C2 H3 N)'
_chemical_formula_sum 'C78 H70.5 Cl Cu Mn3 N13.5 O12'
_chemical_formula_weight 1652.78
_space_group_crystal_system monoclinic
_space_group_IT_number 11
_space_group_name_Hall '-P 2yb'
_space_group_name_H-M_alt 'P 1 21/m 1'
_atom_sites_solution_hydrogens geom
_atom_sites_solution_primary dual
_audit_creation_date 2021-07-05
_audit_creation_method
;
Olex2 1.3
(compiled 2020.11.12 svn.r5f609507 for OlexSys, GUI svn.r6272)
;
_audit_update_record
;
2021-07-30 deposited with the CCDC.	2021-10-11 downloaded from the CCDC.
;
_cell_angle_alpha 90
_cell_angle_beta 94.92(3)
_cell_angle_gamma 90
_cell_formula_units_Z 4
_cell_length_a 12.374(3)
_cell_length_b 32.954(7)
_cell_length_c 25.956(5)
_cell_measurement_reflns_used 128693
_cell_measurement_temperature 100(2)
_cell_measurement_theta_max 28.643
_cell_measurement_theta_min 0.787
_cell_volume 10545(4)
_computing_cell_refinement 'AS QEGUI'
_computing_data_collection 'XDS (Kabsch, 2010)'
_computing_data_reduction 'XDS (Kabsch, 2010)'
_computing_molecular_graphics 'Olex2 1.3 (Dolomanov et al., 2009)'
_computing_publication_material 'Olex2 1.3 (Dolomanov et al., 2009)'
_computing_structure_refinement 'SHELXL 2018/3 (Sheldrick, 2015)'
_computing_structure_solution 'SHELXT 2014/5 (Sheldrick, 2014)'
_diffrn_ambient_temperature 100(2)
_diffrn_detector_area_resol_mean '13.3 (Dectris Eiger detectors)'
_diffrn_measured_fraction_theta_full 0.967
_diffrn_measured_fraction_theta_max 0.782
_diffrn_measurement_device_type
;
N. P. Cowieson, D. Aragao, M. Clift, D. J. Ericsson, C. Gee, 
S. J. Harrop, N. Mudie, S. Panjikar, J. R. Price, A. Riboldi-
Tunnicliffe, R. Williamson and T. Caradoc-Davies, MX1: a 
bending-magnet crystallography beamline serving both chemical 
and macromolecular crystallography communities at the 
Australian Synchrotron, J. Synchrotron Rad. (2015). 22, 187-190.
;
_diffrn_measurement_method 'Omega Scan'
_diffrn_radiation_monochromator 'Silicon Double Crystal'
_diffrn_radiation_type Synchrotron
_diffrn_radiation_wavelength 0.71073
_diffrn_reflns_av_R_equivalents 0.0890
_diffrn_reflns_av_unetI/netI 0.0510
_diffrn_reflns_Laue_measured_fraction_full 0.967
_diffrn_reflns_Laue_measured_fraction_max 0.782
_diffrn_reflns_limit_h_max 16
_diffrn_reflns_limit_h_min -16
_diffrn_reflns_limit_k_max 41
_diffrn_reflns_limit_k_min -41
_diffrn_reflns_limit_l_max 34
_diffrn_reflns_limit_l_min -34
_diffrn_reflns_number 128693
_diffrn_reflns_point_group_measured_fraction_full 0.967
_diffrn_reflns_point_group_measured_fraction_max 0.782
_diffrn_reflns_theta_full 25.000
_diffrn_reflns_theta_max 28.643
_diffrn_reflns_theta_min 0.787
_diffrn_source 'MX1 Beamline Australian Synchrotron'
_exptl_absorpt_coefficient_mu 0.626
_exptl_absorpt_correction_type multi-scan
_exptl_absorpt_process_details 'XDS (Kabsch, 2010)'
_exptl_crystal_colour 'clear yellowish colourless'
_exptl_crystal_colour_lustre clear
_exptl_crystal_colour_modifier yellowish
_exptl_crystal_colour_primary colourless
_exptl_crystal_density_diffrn 1.041
_exptl_crystal_description plate
_exptl_crystal_F_000 3400
_exptl_crystal_size_max 0.16
_exptl_crystal_size_mid 0.09
_exptl_crystal_size_min 0.02
_refine_diff_density_max 1.496
_refine_diff_density_min -1.435
_refine_diff_density_rms 0.125
_refine_ls_extinction_method none
_refine_ls_goodness_of_fit_ref 1.186
_refine_ls_hydrogen_treatment constr
_refine_ls_matrix_type full
_refine_ls_number_parameters 1022
_refine_ls_number_reflns 21566
_refine_ls_number_restraints 13
_refine_ls_restrained_S_all 1.186
_refine_ls_R_factor_all 0.1478
_refine_ls_R_factor_gt 0.1106
_refine_ls_shift/su_max 0.001
_refine_ls_shift/su_mean 0.000
_refine_ls_structure_factor_coef Fsqd
_refine_ls_weighting_details 'w=1/[\s^2^(Fo^2^)+(0.2000P)^2^] where P=(Fo^2^+2Fc^2^)/3'
_refine_ls_weighting_scheme calc
_refine_ls_wR_factor_gt 0.3192
_refine_ls_wR_factor_ref 0.3501
_reflns_Friedel_coverage 0.000
_reflns_number_gt 12327
_reflns_number_total 21566
_reflns_threshold_expression 'I > 2\s(I)'
_cod_data_source_file d1sc04712d2.cif
_cod_data_source_block test_CCDC3
_cod_depositor_comments
;
The following automatic conversions were performed:

data item '_exptl_absorpt_correction_type' value 'Multi-Scan' was
changed to 'multi-scan' in accordance with the
/home/data/users/saulius/crontab/automatic-downloads/rss-feeds/RSC/lib/dictionaries/cif_core.dic
dictionary named 'cif_core.dic' version 2.4.2 last updated on
2011-04-26.

Automatic conversion script
Id: cif_fix_values 7556 2019-12-06 15:28:31Z antanas 
;
_cod_original_formula_sum 'C78 H70.50 Cl Cu Mn3 N13.50 O12'
_cod_database_code 1564933
_shelx_shelxl_version_number 2018/3
_shelx_space_group_comment
;
The symmetry employed for this shelxl refinement is uniquely defined
by the following loop, which should always be used as a source of
symmetry information in preference to the above space-group names.
They are only intended as comments.
;
_shelx_estimated_absorpt_t_max 0.988
_shelx_estimated_absorpt_t_min 0.906
_diffrn_measurement_detector_type 'Dectris Eiger2 9M'
_olex2_refinement_description
;
1. Fixed Uiso
 At 1.2 times of:
  All C(H) groups, All C(H,H) groups, All C(H,H,H,H,H,H) groups
 At 1.5 times of:
  All C(H,H,H) groups
2. Restrained distances
 C55-C56
 1.45 with sigma of 0.02
3. Uiso/Uaniso restraints and constraints
Uanis(Cl7) \\sim Ueq, Uanis(C56) \\sim Ueq: with sigma of 0.1 and sigma for
terminal atoms of 0.2
4. Others
 Fixed Sof: H53A(0.25) H53B(0.25) H53C(0.25) H53D(0.25) H53E(0.25) H53F(0.25)
 H56A(0.25) H56B(0.25) H56C(0.25) H56D(0.25) H56E(0.25) H56F(0.25) N60(0.5)
 C61(0.5) C62(0.5) H62A(0.5) H62B(0.5) H62C(0.5)
5.a Secondary CH2 refined with riding coordinates:
 C1A(H1AA,H1AB), C1B(H1BA,H1BB), C1C(H1CA,H1CB), C1D(H1DA,H1DB)
5.b Aromatic/amide H refined with riding coordinates:
 C22A(H22A), C23A(H23A), C25A(H25A), C26A(H26A), C42A(H42A), C43A(H43A),
 C45A(H45A), C46A(H46A), C22B(H22B), C23B(H23B), C25B(H25B), C26B(H26B),
 C42B(H42B), C43B(H43B), C45B(H45B), C46B(H46B), C22C(H22C), C23C(H23C),
 C25C(H25C), C26C(H26C), C22D(H22D), C23D(H23D), C25D(H25D), C26D(H26D)
5.c Disordered Me refined with riding coordinates:
 C53(H53A,H53B,H53C,H53D,H53E,H53F), C56(H56A,H56B,H56C,H56D,H56E,H56F)
5.d Idealised Me refined as rotating group:
 C62(H62A,H62B,H62C), C16A(H16A,H16B,H16C), C17A(H17A,H17B,H17C), C36A(H36A,
 H36B,H36C), C37A(H37A,H37B,H37C), C16B(H16D,H16E,H16F), C17B(H17D,H17E,H17F),
 C36B(H36D,H36E,H36F), C37B(H37D,H37E,H37F), C16C(H16G,H16H,H16I), C17C(H17G,
 H17H,H17I), C16D(H16J,H16K,H16L), C17D(H17J,H17K,H17L)
;
_smtbx_masks_special_details
;
A solvent mask was calculated and 846 electrons were 
found in a volume of 3921\%A^3^ in 1 void per unit cell. 
This is consistent with the presence of 
9.5[CH3CN] per Asymmetric Unit 
which account for 836 electrons 
per unit cell.
;
_smtbx_masks_void_probe_radius 1.2
_smtbx_masks_void_truncation_radius 1.2
_olex2_submission_special_instructions 'No special instructions were received'

loop_
_space_group_symop_operation_xyz
'x, y, z'
'-x, y+1/2, -z'
'-x, -y, -z'
'x, -y-1/2, z'

loop_
_atom_site_label
_atom_site_type_symbol
_atom_site_fract_x
_atom_site_fract_y
_atom_site_fract_z
_atom_site_U_iso_or_equiv
_atom_site_adp_type
_atom_site_occupancy
_atom_site_site_symmetry_order
_atom_site_calc_flag
_atom_site_refinement_flags_posn
_atom_site_refinement_flags_adp
_atom_site_refinement_flags_occupancy
_atom_site_disorder_assembly
_atom_site_disorder_group
Mn1 Mn 0.28327(6) 0.57592(3) 0.69900(3) 0.0543(2) Uani 1 1 d . . . . .
Mn2 Mn 0.49135(6) 0.50702(3) 0.74547(3) 0.0558(3) Uani 1 1 d . . . . .
Mn3 Mn 0.67968(7) 0.43330(3) 0.79889(3) 0.0552(2) Uani 1 1 d . . . . .
Cu4 Cu 0.96381(12) 0.750000 1.03130(5) 0.0901(4) Uani 1 2 d S T P . .
Cl5 Cl 1.1385(2) 0.750000 1.08165(9) 0.0799(6) Uani 1 2 d S T P . .
Cu6 Cu -0.22062(13) 0.250000 0.63370(9) 0.1275(7) Uani 1 2 d S T P . .
Cl7 Cl -0.2329(6) 0.250000 0.7255(4) 0.261(4) Uani 1 2 d S TU P . .
N51 N 0.8433(9) 0.750000 1.0740(4) 0.105(3) Uani 1 2 d S T P . .
C52 C 0.7735(10) 0.750000 1.1021(6) 0.101(4) Uani 1 2 d S T P . .
C53 C 0.7012(13) 0.750000 1.1418(7) 0.140(5) Uani 1 2 d S T P . .
H53A H 0.626236 0.750000 1.126233 0.168 Uiso 0.5 2 calc R U P . .
H53B H 0.713805 0.725719 1.163295 0.168 Uiso 0.25 1 calc R U P . .
H53C H 0.713805 0.774281 1.163295 0.168 Uiso 0.25 1 calc R U P . .
H53D H 0.742994 0.750000 1.175648 0.168 Uiso 0.5 2 calc R U P . .
H53E H 0.655426 0.774281 1.138587 0.168 Uiso 0.25 1 calc R U P . .
H53F H 0.655426 0.725719 1.138587 0.168 Uiso 0.25 1 calc R U P . .
N54 N -0.3533(11) 0.250000 0.5898(6) 0.143(5) Uani 1 2 d S T P . .
C55 C -0.4375(11) 0.250000 0.5671(6) 0.127(5) Uani 1 2 d DS T P . .
C56 C -0.5347(15) 0.250000 0.5326(9) 0.235(12) Uani 1 2 d DS TU P . .
H56A H -0.598134 0.250000 0.552695 0.281 Uiso 0.5 2 calc R U P . .
H56B H -0.536067 0.274281 0.510713 0.281 Uiso 0.25 1 calc R U P . .
H56C H -0.536067 0.225719 0.510713 0.281 Uiso 0.25 1 calc R U P . .
H56D H -0.515378 0.250000 0.496718 0.281 Uiso 0.5 2 calc R U P . .
H56E H -0.577445 0.225719 0.538701 0.281 Uiso 0.25 1 calc R U P . .
H56F H -0.577445 0.274281 0.538701 0.281 Uiso 0.25 1 calc R U P . .
N60 N -0.0121(9) 0.4293(4) 0.9553(4) 0.079(3) Uani 0.5 1 d . . P . .
C61 C 0.0420(10) 0.4566(4) 0.9486(4) 0.064(3) Uani 0.5 1 d . . P . .
C62 C 0.1060(14) 0.4904(5) 0.9405(6) 0.094(5) Uani 0.5 1 d . . P . .
H62A H 0.090107 0.500207 0.904972 0.142 Uiso 0.5 1 calc R U P . .
H62B H 0.182816 0.482973 0.945958 0.142 Uiso 0.5 1 calc R U P . .
H62C H 0.090167 0.511942 0.964803 0.142 Uiso 0.5 1 calc R U P . .
C1A C 0.2278(4) 0.64776(18) 1.1386(2) 0.0583(13) Uani 1 1 d . . . . .
H1AA H 0.288973 0.653757 1.164627 0.070 Uiso 1 1 calc R U . . .
H1AB H 0.203968 0.673663 1.121978 0.070 Uiso 1 1 calc R U . . .
N11A N 0.2648(4) 0.62054(15) 1.09973(16) 0.0578(11) Uani 1 1 d . . . . .
N12A N 0.3104(4) 0.58430(16) 1.11583(17) 0.0627(12) Uani 1 1 d . . . . .
C13A C 0.3308(5) 0.5646(2) 1.0721(2) 0.0644(15) Uani 1 1 d . . . . .
C14A C 0.2975(5) 0.5889(2) 1.0282(2) 0.0645(15) Uani 1 1 d . . . . .
C15A C 0.2557(5) 0.62394(19) 1.0476(2) 0.0629(14) Uani 1 1 d . . . . .
C16A C 0.3840(6) 0.5244(2) 1.0749(2) 0.0795(19) Uani 1 1 d . . . . .
H16A H 0.443144 0.524024 1.052070 0.119 Uiso 1 1 calc R U . . .
H16B H 0.330797 0.503389 1.063834 0.119 Uiso 1 1 calc R U . . .
H16C H 0.413229 0.519010 1.110505 0.119 Uiso 1 1 calc R U . . .
C17A C 0.2130(7) 0.6614(2) 1.0202(2) 0.087(2) Uani 1 1 d . . . . .
H17A H 0.133883 0.659612 1.014106 0.131 Uiso 1 1 calc R U . . .
H17B H 0.244790 0.663917 0.987070 0.131 Uiso 1 1 calc R U . . .
H17C H 0.232364 0.685277 1.041619 0.131 Uiso 1 1 calc R U . . .
C21A C 0.3029(5) 0.5791(2) 0.9731(2) 0.0670(16) Uani 1 1 d . . . . .
C22A C 0.3895(6) 0.5576(2) 0.9548(2) 0.087(2) Uani 1 1 d . . . . .
H22A H 0.446304 0.547882 0.978528 0.105 Uiso 1 1 calc R U . . .
C23A C 0.3927(6) 0.5505(2) 0.9031(2) 0.087(2) Uani 1 1 d . . . . .
H23A H 0.451153 0.535245 0.891628 0.105 Uiso 1 1 calc R U . . .
C24A C 0.3146(5) 0.56468(18) 0.8677(2) 0.0608(14) Uani 1 1 d . . . . .
C25A C 0.2267(6) 0.5847(2) 0.8846(2) 0.0774(18) Uani 1 1 d . . . . .
H25A H 0.170257 0.593983 0.860296 0.093 Uiso 1 1 calc R U . . .
C26A C 0.2204(5) 0.5911(2) 0.9365(2) 0.0733(17) Uani 1 1 d . . . . .
H26A H 0.158081 0.604124 0.947668 0.088 Uiso 1 1 calc R U . . .
C27A C 0.3245(5) 0.5584(2) 0.8108(2) 0.0649(15) Uani 1 1 d . . . . .
O28A O 0.3894(4) 0.53124(14) 0.79949(15) 0.0736(11) Uani 1 1 d . . . . .
O29A O 0.2721(3) 0.58108(14) 0.77944(15) 0.0700(11) Uani 1 1 d . . . . .
N31A N 0.1408(3) 0.63095(14) 1.16389(16) 0.0540(10) Uani 1 1 d . . . . .
N32A N 0.1634(4) 0.59913(16) 1.19705(18) 0.0633(12) Uani 1 1 d . . . . .
C33A C 0.0672(5) 0.5858(2) 1.2105(2) 0.0655(15) Uani 1 1 d . . . . .
C34A C -0.0156(5) 0.6080(2) 1.1863(2) 0.0664(15) Uani 1 1 d . . . . .
C35A C 0.0329(4) 0.63640(18) 1.1563(2) 0.0579(13) Uani 1 1 d . . . . .
C36A C 0.0645(6) 0.5501(3) 1.2454(3) 0.091(2) Uani 1 1 d . . . . .
H36A H 0.066801 0.525073 1.225101 0.137 Uiso 1 1 calc R U . . .
H36B H -0.002337 0.550651 1.263123 0.137 Uiso 1 1 calc R U . . .
H36C H 0.127345 0.550932 1.271125 0.137 Uiso 1 1 calc R U . . .
C37A C -0.0156(6) 0.6682(2) 1.1210(3) 0.085(2) Uani 1 1 d . . . . .
H37A H 0.015384 0.694671 1.131170 0.128 Uiso 1 1 calc R U . . .
H37B H -0.094287 0.668854 1.123008 0.128 Uiso 1 1 calc R U . . .
H37C H 0.000130 0.662055 1.085445 0.128 Uiso 1 1 calc R U . . .
C41A C -0.1330(5) 0.60314(19) 1.1901(2) 0.0631(14) Uani 1 1 d . . . . .
C42A C -0.2001(5) 0.6359(2) 1.2002(2) 0.0708(16) Uani 1 1 d . . . . .
H42A H -0.169925 0.662295 1.204548 0.085 Uiso 1 1 calc R U . . .
C43A C -0.3106(5) 0.6301(2) 1.2040(3) 0.0728(16) Uani 1 1 d . . . . .
H43A H -0.355749 0.652562 1.210449 0.087 Uiso 1 1 calc R U . . .
C44A C -0.3550(5) 0.5911(2) 1.1982(2) 0.0641(15) Uani 1 1 d . . . . .
C45A C -0.2893(5) 0.5590(2) 1.1886(2) 0.0714(16) Uani 1 1 d . . . . .
H45A H -0.319849 0.532602 1.184207 0.086 Uiso 1 1 calc R U . . .
C46A C -0.1769(5) 0.5644(2) 1.1850(2) 0.0707(16) Uani 1 1 d . . . . .
H46A H -0.131897 0.541808 1.179205 0.085 Uiso 1 1 calc R U . . .
C47A C -0.4722(5) 0.5845(2) 1.2032(2) 0.0632(14) Uani 1 1 d . . . . .
O48A O -0.5087(3) 0.54823(13) 1.20382(14) 0.0617(10) Uani 1 1 d . . . . .
O49A O -0.5363(3) 0.61472(14) 1.20340(17) 0.0727(11) Uani 1 1 d . . . . .
C1B C 0.8022(5) 0.34397(19) 0.3702(2) 0.0605(14) Uani 1 1 d . . . . .
H1BA H 0.823909 0.318744 0.389010 0.073 Uiso 1 1 calc R U . . .
H1BB H 0.742676 0.337172 0.343620 0.073 Uiso 1 1 calc R U . . .
N11B N 0.7627(4) 0.37368(15) 0.40671(17) 0.0617(12) Uani 1 1 d . . . . .
N12B N 0.7124(4) 0.40739(15) 0.38691(16) 0.0600(11) Uani 1 1 d . . . . .
C13B C 0.6816(5) 0.4276(2) 0.4265(2) 0.0659(15) Uani 1 1 d . . . . .
C14B C 0.7140(5) 0.4062(2) 0.4738(2) 0.0698(16) Uani 1 1 d . . . . .
C15B C 0.7658(5) 0.3723(2) 0.4585(2) 0.0700(16) Uani 1 1 d . . . . .
C16B C 0.6228(6) 0.4660(2) 0.4198(2) 0.0747(17) Uani 1 1 d . . . . .
H16D H 0.580033 0.466159 0.386248 0.112 Uiso 1 1 calc R U . . .
H16E H 0.674646 0.488568 0.421300 0.112 Uiso 1 1 calc R U . . .
H16F H 0.574206 0.469148 0.447487 0.112 Uiso 1 1 calc R U . . .
C17B C 0.8203(7) 0.3383(2) 0.4897(2) 0.087(2) Uani 1 1 d . . . . .
H17D H 0.776968 0.313526 0.484659 0.130 Uiso 1 1 calc R U . . .
H17E H 0.826744 0.345668 0.526408 0.130 Uiso 1 1 calc R U . . .
H17F H 0.892764 0.333646 0.478262 0.130 Uiso 1 1 calc R U . . .
C21B C 0.6925(5) 0.4184(2) 0.5267(2) 0.0683(16) Uani 1 1 d . . . . .
C22B C 0.6694(6) 0.3893(2) 0.5627(2) 0.086(2) Uani 1 1 d . . . . .
H22B H 0.663483 0.361670 0.552560 0.103 Uiso 1 1 calc R U . . .
C23B C 0.6547(6) 0.4002(3) 0.6138(2) 0.086(2) Uani 1 1 d . . . . .
H23B H 0.643116 0.379583 0.638235 0.103 Uiso 1 1 calc R U . . .
C24B C 0.6566(5) 0.4393(2) 0.6289(2) 0.0660(15) Uani 1 1 d . . . . .
C25B C 0.6812(6) 0.4696(2) 0.5930(2) 0.0788(18) Uani 1 1 d . . . . .
H25B H 0.684844 0.497260 0.603139 0.095 Uiso 1 1 calc R U . . .
C26B C 0.6999(6) 0.4586(3) 0.5431(2) 0.088(2) Uani 1 1 d . . . . .
H26B H 0.718066 0.479014 0.519449 0.105 Uiso 1 1 calc R U . . .
C27B C 0.6381(5) 0.4510(2) 0.6829(2) 0.0674(16) Uani 1 1 d . . . . .
O28B O 0.5932(4) 0.48418(14) 0.69039(15) 0.0713(11) Uani 1 1 d . . . . .
O29B O 0.6674(4) 0.42574(15) 0.71759(15) 0.0795(13) Uani 1 1 d . . . . .
N31B N 0.8938(4) 0.35953(15) 0.34500(17) 0.0594(11) Uani 1 1 d . . . . .
N32B N 0.8756(3) 0.39115(15) 0.31155(17) 0.0579(11) Uani 1 1 d . . . . .
C33B C 0.9710(5) 0.40189(19) 0.2978(2) 0.0649(15) Uani 1 1 d . . . . .
C34B C 1.0532(4) 0.37758(18) 0.3232(2) 0.0604(14) Uani 1 1 d . . . . .
C35B C 1.0006(5) 0.35084(19) 0.3530(2) 0.0652(15) Uani 1 1 d . . . . .
C36B C 0.9835(5) 0.4353(2) 0.2599(3) 0.0757(18) Uani 1 1 d . . . . .
H36D H 0.918806 0.436500 0.235394 0.114 Uiso 1 1 calc R U . . .
H36E H 1.047475 0.430091 0.241129 0.114 Uiso 1 1 calc R U . . .
H36F H 0.992407 0.461162 0.278389 0.114 Uiso 1 1 calc R U . . .
C37B C 1.0461(6) 0.3183(2) 0.3886(3) 0.084(2) Uani 1 1 d . . . . .
H37D H 1.052488 0.293028 0.369133 0.125 Uiso 1 1 calc R U . . .
H37E H 0.997724 0.313932 0.416093 0.125 Uiso 1 1 calc R U . . .
H37F H 1.117898 0.326462 0.403968 0.125 Uiso 1 1 calc R U . . .
C41B C 1.1717(4) 0.3811(2) 0.3198(2) 0.0642(15) Uani 1 1 d . . . . .
C42B C 1.2227(5) 0.4186(2) 0.3292(2) 0.0740(17) Uani 1 1 d . . . . .
H42B H 1.181118 0.440856 0.339894 0.089 Uiso 1 1 calc R U . . .
C43B C 1.3295(5) 0.4243(2) 0.3236(2) 0.0646(15) Uani 1 1 d . . . . .
H43B H 1.361208 0.450314 0.329601 0.078 Uiso 1 1 calc R U . . .
C44B C 1.3936(5) 0.3916(2) 0.3089(2) 0.0692(16) Uani 1 1 d . . . . .
C45B C 1.3468(5) 0.3540(2) 0.3009(2) 0.0680(15) Uani 1 1 d . . . . .
H45B H 1.389585 0.331630 0.291807 0.082 Uiso 1 1 calc R U . . .
C46B C 1.2363(5) 0.3488(2) 0.3062(2) 0.0674(15) Uani 1 1 d . . . . .
H46B H 1.204612 0.322775 0.300446 0.081 Uiso 1 1 calc R U . . .
C47B C 1.5098(5) 0.3994(2) 0.3008(2) 0.0663(15) Uani 1 1 d . . . . .
O48B O 1.5430(3) 0.43565(13) 0.29995(14) 0.0616(10) Uani 1 1 d . . . . .
O49B O 1.5738(3) 0.36963(14) 0.29665(16) 0.0709(11) Uani 1 1 d . . . . .
C1C C 1.1024(8) 0.750000 0.9393(5) 0.082(3) Uani 1 2 d S T P . .
H1CA H 1.154413 0.750001 0.912343 0.099 Uiso 1 2 calc R U P . .
H1CB H 1.144605 0.749999 0.973477 0.099 Uiso 1 2 calc R U P . .
N11C N 1.0358(4) 0.71338(17) 0.9342(2) 0.0729(14) Uani 1 1 d . . . . .
N12C N 0.9733(5) 0.7062(2) 0.9765(2) 0.0894(17) Uani 1 1 d . . . . .
C13C C 0.9191(6) 0.6735(3) 0.9609(3) 0.090(2) Uani 1 1 d . . . . .
C14C C 0.9453(6) 0.6591(2) 0.9118(3) 0.0809(19) Uani 1 1 d . . . . .
C15C C 1.0150(6) 0.6866(2) 0.8988(3) 0.091(2) Uani 1 1 d . . . . .
C16C C 0.8384(7) 0.6534(3) 0.9945(3) 0.105(3) Uani 1 1 d . . . . .
H16G H 0.877808 0.636084 1.020488 0.157 Uiso 1 1 calc R U . . .
H16H H 0.787002 0.636857 0.972729 0.157 Uiso 1 1 calc R U . . .
H16I H 0.798790 0.674384 1.011940 0.157 Uiso 1 1 calc R U . . .
C17C C 1.0756(6) 0.6869(3) 0.8492(3) 0.092(2) Uani 1 1 d . . . . .
H17G H 1.041006 0.706498 0.824540 0.138 Uiso 1 1 calc R U . . .
H17H H 1.072761 0.659811 0.833616 0.138 Uiso 1 1 calc R U . . .
H17I H 1.151409 0.694726 0.857831 0.138 Uiso 1 1 calc R U . . .
C21C C 0.8953(5) 0.6235(2) 0.8825(3) 0.0764(18) Uani 1 1 d . . . . .
C22C C 0.8330(6) 0.6297(2) 0.8365(3) 0.091(2) Uani 1 1 d . . . . .
H22C H 0.830279 0.655666 0.820633 0.110 Uiso 1 1 calc R U . . .
C23C C 0.7744(6) 0.5975(2) 0.8138(3) 0.0833(19) Uani 1 1 d . . . . .
H23C H 0.727461 0.602079 0.783416 0.100 Uiso 1 1 calc R U . . .
C24C C 0.7830(5) 0.55934(19) 0.8343(2) 0.0620(14) Uani 1 1 d . . . . .
C25C C 0.8489(5) 0.5539(2) 0.8781(3) 0.0810(19) Uani 1 1 d . . . . .
H25C H 0.855581 0.527552 0.892765 0.097 Uiso 1 1 calc R U . . .
C26C C 0.9064(6) 0.5852(2) 0.9018(3) 0.090(2) Uani 1 1 d . . . . .
H26C H 0.954005 0.580128 0.931803 0.108 Uiso 1 1 calc R U . . .
C27C C 0.7146(5) 0.5252(2) 0.8105(2) 0.0661(15) Uani 1 1 d . . . . .
O28C O 0.6236(3) 0.53598(14) 0.78753(16) 0.0716(11) Uani 1 1 d . . . . .
O29C O 0.7484(3) 0.48997(13) 0.81597(16) 0.0676(10) Uani 1 1 d . . . . .
C1D C -0.0605(11) 0.250000 0.5496(5) 0.105(4) Uani 1 2 d S T P . .
H1DA H -0.013213 0.250001 0.520762 0.126 Uiso 1 2 calc R U P . .
H1DB H -0.136870 0.250000 0.534659 0.126 Uiso 1 2 calc R U P . .
N11D N -0.0405(6) 0.28575(19) 0.5800(3) 0.0912(19) Uani 1 1 d . . . . .
N12D N -0.1116(6) 0.2951(2) 0.6160(3) 0.111(2) Uani 1 1 d . . . . .
C13D C -0.0769(7) 0.3286(2) 0.6395(3) 0.093(2) Uani 1 1 d . . . . .
C14D C 0.0218(6) 0.3427(2) 0.6163(3) 0.090(2) Uani 1 1 d . . . . .
C15D C 0.0401(8) 0.3145(2) 0.5813(3) 0.096(2) Uani 1 1 d . . . . .
C16D C -0.1320(7) 0.3484(3) 0.6806(4) 0.120(3) Uani 1 1 d . . . . .
H16J H -0.209363 0.341594 0.676581 0.180 Uiso 1 1 calc R U . . .
H16K H -0.123078 0.377846 0.678253 0.180 Uiso 1 1 calc R U . . .
H16L H -0.100330 0.338857 0.714315 0.180 Uiso 1 1 calc R U . . .
C17D C 0.1302(8) 0.3117(2) 0.5475(3) 0.105(3) Uani 1 1 d . . . . .
H17J H 0.183064 0.291568 0.561615 0.157 Uiso 1 1 calc R U . . .
H17K H 0.165544 0.338183 0.545747 0.157 Uiso 1 1 calc R U . . .
H17L H 0.101533 0.303386 0.512712 0.157 Uiso 1 1 calc R U . . .
C21D C 0.0831(6) 0.3793(2) 0.6329(3) 0.0804(19) Uani 1 1 d . . . . .
C22D C 0.1902(6) 0.3762(2) 0.6527(3) 0.091(2) Uani 1 1 d . . . . .
H22D H 0.224566 0.350430 0.654936 0.109 Uiso 1 1 calc R U . . .
C23D C 0.2461(6) 0.4098(2) 0.6689(3) 0.0824(19) Uani 1 1 d . . . . .
H23D H 0.318807 0.406823 0.683356 0.099 Uiso 1 1 calc R U . . .
C24D C 0.2010(5) 0.44828(19) 0.6652(2) 0.0640(14) Uani 1 1 d . . . . .
C25D C 0.0938(6) 0.4520(2) 0.6443(3) 0.0803(18) Uani 1 1 d . . . . .
H25D H 0.059822 0.477833 0.641752 0.096 Uiso 1 1 calc R U . . .
C26D C 0.0372(6) 0.4175(2) 0.6272(3) 0.088(2) Uani 1 1 d . . . . .
H26D H -0.034537 0.420113 0.611299 0.106 Uiso 1 1 calc R U . . .
C27D C 0.2624(4) 0.4851(2) 0.6833(2) 0.0601(14) Uani 1 1 d . . . . .
O28D O 0.3628(3) 0.47911(14) 0.70028(16) 0.0714(11) Uani 1 1 d . . . . .
O29D O 0.2171(3) 0.51880(13) 0.68118(14) 0.0636(10) Uani 1 1 d . . . . .

loop_
_atom_site_aniso_label
_atom_site_aniso_U_11
_atom_site_aniso_U_22
_atom_site_aniso_U_33
_atom_site_aniso_U_23
_atom_site_aniso_U_13
_atom_site_aniso_U_12
Mn1 0.0513(5) 0.0665(5) 0.0449(4) -0.0014(4) 0.0027(3) -0.0012(4)
Mn2 0.0507(5) 0.0704(6) 0.0456(4) -0.0044(4) 0.0009(3) 0.0025(4)
Mn3 0.0539(5) 0.0656(5) 0.0456(4) 0.0001(4) 0.0016(3) 0.0005(4)
Cu4 0.1009(10) 0.0842(9) 0.0824(8) 0.000 -0.0076(7) 0.000
Cl5 0.0857(15) 0.0728(14) 0.0795(14) 0.000 -0.0023(12) 0.000
Cu6 0.0861(10) 0.0727(9) 0.214(2) 0.000 -0.0406(11) 0.000
Cl7 0.204(7) 0.165(6) 0.412(13) 0.000 0.009(7) 0.000
N51 0.111(8) 0.071(6) 0.128(8) 0.000 -0.024(6) 0.000
C52 0.082(7) 0.085(7) 0.142(10) 0.000 0.048(8) 0.000
C53 0.131(12) 0.111(11) 0.177(15) 0.000 0.012(11) 0.000
N54 0.128(9) 0.088(7) 0.200(13) 0.000 -0.063(9) 0.000
C55 0.107(10) 0.109(10) 0.159(13) 0.000 -0.024(9) 0.000
C56 0.171(18) 0.25(3) 0.26(2) 0.000 -0.134(18) 0.000
N60 0.063(6) 0.108(9) 0.065(6) -0.013(6) 0.011(5) -0.007(6)
C61 0.049(6) 0.089(9) 0.054(6) 0.002(6) 0.008(5) 0.017(6)
C62 0.116(12) 0.084(10) 0.088(10) -0.017(8) 0.035(9) -0.019(9)
C1A 0.056(3) 0.070(4) 0.049(3) -0.003(3) 0.007(2) -0.003(3)
N11A 0.061(3) 0.067(3) 0.045(2) 0.003(2) 0.005(2) 0.009(2)
N12A 0.059(3) 0.076(3) 0.052(2) 0.006(2) -0.003(2) 0.005(2)
C13A 0.064(3) 0.078(4) 0.050(3) 0.000(3) 0.004(3) 0.002(3)
C14A 0.074(4) 0.074(4) 0.045(3) 0.009(3) -0.002(3) 0.012(3)
C15A 0.071(4) 0.072(4) 0.045(3) 0.001(3) 0.004(3) 0.009(3)
C16A 0.092(5) 0.096(5) 0.051(3) 0.007(3) 0.006(3) 0.036(4)
C17A 0.124(6) 0.084(5) 0.057(3) 0.013(3) 0.025(4) 0.033(4)
C21A 0.062(3) 0.089(4) 0.051(3) 0.006(3) 0.009(3) 0.016(3)
C22A 0.094(5) 0.107(6) 0.061(4) 0.005(4) 0.000(3) 0.039(4)
C23A 0.096(5) 0.109(6) 0.058(3) 0.004(4) 0.015(3) 0.030(4)
C24A 0.071(4) 0.065(4) 0.048(3) 0.004(2) 0.009(3) 0.015(3)
C25A 0.080(4) 0.100(5) 0.052(3) 0.001(3) 0.005(3) 0.014(4)
C26A 0.063(4) 0.093(5) 0.063(3) 0.003(3) -0.001(3) 0.019(3)
C27A 0.069(4) 0.071(4) 0.055(3) -0.005(3) 0.005(3) -0.005(3)
O28A 0.080(3) 0.081(3) 0.062(2) 0.002(2) 0.022(2) 0.014(2)
O29A 0.071(3) 0.086(3) 0.053(2) -0.002(2) 0.0043(19) 0.011(2)
N31A 0.053(2) 0.062(3) 0.047(2) 0.004(2) 0.0029(19) 0.002(2)
N32A 0.058(3) 0.075(3) 0.058(3) 0.004(2) 0.007(2) 0.000(2)
C33A 0.055(3) 0.071(4) 0.072(4) 0.010(3) 0.014(3) 0.004(3)
C34A 0.059(3) 0.078(4) 0.063(3) 0.001(3) 0.010(3) -0.001(3)
C35A 0.050(3) 0.070(4) 0.053(3) 0.000(3) 0.004(2) 0.000(3)
C36A 0.070(4) 0.109(6) 0.097(5) 0.039(4) 0.025(4) 0.009(4)
C37A 0.071(4) 0.099(5) 0.085(4) 0.026(4) 0.004(3) 0.010(4)
C41A 0.052(3) 0.069(4) 0.068(3) 0.000(3) 0.005(3) -0.001(3)
C42A 0.060(3) 0.074(4) 0.078(4) -0.001(3) -0.001(3) 0.000(3)
C43A 0.065(4) 0.068(4) 0.086(4) -0.005(3) 0.012(3) 0.000(3)
C44A 0.052(3) 0.083(4) 0.057(3) -0.003(3) 0.001(2) -0.006(3)
C45A 0.071(4) 0.064(4) 0.081(4) -0.005(3) 0.017(3) -0.010(3)
C46A 0.055(3) 0.078(4) 0.079(4) -0.005(3) 0.009(3) 0.006(3)
C47A 0.065(3) 0.071(4) 0.053(3) -0.003(3) -0.004(3) 0.007(3)
O48A 0.051(2) 0.080(3) 0.054(2) 0.0045(19) 0.0003(16) -0.0038(19)
O49A 0.059(2) 0.082(3) 0.076(3) -0.005(2) -0.004(2) -0.006(2)
C1B 0.059(3) 0.070(4) 0.054(3) 0.001(3) 0.013(2) -0.002(3)
N11B 0.066(3) 0.073(3) 0.047(2) -0.001(2) 0.008(2) 0.011(2)
N12B 0.066(3) 0.069(3) 0.046(2) -0.003(2) 0.003(2) 0.007(2)
C13B 0.062(3) 0.091(4) 0.045(3) 0.007(3) 0.003(2) 0.003(3)
C14B 0.084(4) 0.079(4) 0.046(3) 0.006(3) 0.006(3) 0.009(3)
C15B 0.083(4) 0.077(4) 0.050(3) 0.005(3) 0.006(3) 0.016(3)
C16B 0.089(4) 0.084(4) 0.051(3) -0.003(3) 0.007(3) 0.022(4)
C17B 0.121(6) 0.093(5) 0.047(3) 0.009(3) 0.011(3) 0.048(4)
C21B 0.081(4) 0.079(4) 0.045(3) 0.002(3) 0.004(3) 0.013(3)
C22B 0.105(5) 0.093(5) 0.061(4) -0.004(4) 0.006(4) 0.013(4)
C23B 0.093(5) 0.104(6) 0.060(4) 0.009(4) 0.010(3) 0.011(4)
C24B 0.070(4) 0.078(4) 0.048(3) -0.004(3) -0.007(3) 0.011(3)
C25B 0.097(5) 0.084(5) 0.057(3) 0.006(3) 0.012(3) 0.006(4)
C26B 0.112(6) 0.098(6) 0.053(3) 0.012(4) 0.005(3) 0.011(4)
C27B 0.057(3) 0.091(5) 0.054(3) 0.002(3) 0.004(3) -0.006(3)
O28B 0.077(3) 0.079(3) 0.059(2) 0.003(2) 0.014(2) 0.014(2)
O29B 0.093(3) 0.100(3) 0.045(2) 0.001(2) 0.004(2) 0.024(3)
N31B 0.051(2) 0.071(3) 0.057(2) 0.005(2) 0.008(2) 0.004(2)
N32B 0.049(2) 0.070(3) 0.055(2) 0.007(2) 0.003(2) 0.007(2)
C33B 0.060(3) 0.069(4) 0.068(3) 0.006(3) 0.015(3) -0.005(3)
C34B 0.051(3) 0.069(4) 0.062(3) 0.007(3) 0.008(2) 0.000(3)
C35B 0.069(4) 0.070(4) 0.058(3) 0.004(3) 0.012(3) 0.008(3)
C36B 0.058(3) 0.090(5) 0.080(4) 0.020(4) 0.010(3) -0.001(3)
C37B 0.073(4) 0.094(5) 0.085(4) 0.025(4) 0.010(3) 0.018(4)
C41B 0.051(3) 0.079(4) 0.062(3) 0.007(3) 0.006(3) -0.001(3)
C42B 0.071(4) 0.080(4) 0.072(4) -0.003(3) 0.012(3) 0.002(3)
C43B 0.057(3) 0.068(4) 0.068(3) -0.005(3) 0.002(3) 0.005(3)
C44B 0.060(3) 0.085(5) 0.062(3) 0.001(3) 0.004(3) 0.000(3)
C45B 0.060(3) 0.066(4) 0.078(4) 0.006(3) 0.009(3) 0.010(3)
C46B 0.059(3) 0.068(4) 0.075(4) 0.011(3) 0.006(3) 0.001(3)
C47B 0.055(3) 0.089(5) 0.053(3) -0.009(3) -0.002(2) 0.001(3)
O48B 0.054(2) 0.077(3) 0.054(2) 0.0011(19) 0.0022(17) -0.003(2)
O49B 0.058(2) 0.084(3) 0.070(2) -0.008(2) 0.0043(19) -0.002(2)
C1C 0.066(5) 0.053(5) 0.122(8) 0.000 -0.028(5) 0.000
N11C 0.072(3) 0.070(3) 0.072(3) -0.006(3) -0.019(3) -0.001(3)
N12C 0.090(4) 0.086(4) 0.090(4) 0.012(3) -0.006(3) 0.008(3)
C13C 0.092(5) 0.096(5) 0.079(4) -0.016(4) -0.019(4) -0.025(4)
C14C 0.081(4) 0.068(4) 0.090(5) 0.001(4) -0.012(4) -0.009(4)
C15C 0.076(4) 0.075(5) 0.115(6) 0.004(4) -0.035(4) 0.010(4)
C16C 0.115(6) 0.116(7) 0.081(5) -0.004(5) 0.002(4) -0.026(5)
C17C 0.071(4) 0.106(6) 0.099(5) -0.011(5) 0.007(4) 0.005(4)
C21C 0.075(4) 0.074(4) 0.075(4) -0.004(3) -0.021(3) -0.005(3)
C22C 0.102(5) 0.066(4) 0.099(5) 0.002(4) -0.028(4) -0.005(4)
C23C 0.085(5) 0.083(5) 0.078(4) -0.002(4) -0.012(3) -0.005(4)
C24C 0.062(3) 0.066(4) 0.056(3) -0.003(3) -0.008(3) 0.004(3)
C25C 0.077(4) 0.079(5) 0.082(4) 0.002(4) -0.019(3) -0.010(3)
C26C 0.086(5) 0.069(4) 0.106(5) -0.003(4) -0.040(4) 0.000(4)
C27C 0.060(3) 0.078(4) 0.059(3) -0.005(3) 0.003(3) -0.004(3)
O28C 0.063(2) 0.078(3) 0.071(2) -0.002(2) -0.011(2) 0.001(2)
O29C 0.070(2) 0.062(3) 0.071(2) 0.003(2) 0.004(2) -0.002(2)
C1D 0.143(10) 0.047(5) 0.113(8) 0.000 -0.059(7) 0.000
N11D 0.096(4) 0.065(4) 0.105(5) -0.002(3) -0.038(4) 0.000(3)
N12D 0.101(5) 0.065(4) 0.156(7) 0.008(4) -0.052(5) -0.003(4)
C13D 0.087(5) 0.073(5) 0.110(6) -0.016(4) -0.033(4) 0.005(4)
C14D 0.083(5) 0.069(4) 0.110(5) -0.001(4) -0.039(4) 0.000(4)
C15D 0.115(6) 0.072(5) 0.093(5) -0.004(4) -0.041(5) 0.010(5)
C16D 0.101(6) 0.088(6) 0.164(9) 0.006(6) -0.023(6) -0.015(5)
C17D 0.146(8) 0.074(5) 0.087(5) -0.002(4) -0.026(5) -0.006(5)
C21D 0.083(4) 0.070(4) 0.083(4) -0.005(3) -0.020(4) 0.001(3)
C22D 0.085(5) 0.077(5) 0.106(5) -0.001(4) -0.025(4) 0.011(4)
C23D 0.078(4) 0.072(4) 0.092(5) -0.010(4) -0.026(4) 0.005(3)
C24D 0.061(3) 0.068(4) 0.060(3) -0.003(3) -0.009(3) 0.000(3)
C25D 0.077(4) 0.075(4) 0.085(4) 0.002(4) -0.013(3) 0.000(3)
C26D 0.081(5) 0.074(5) 0.102(5) -0.009(4) -0.031(4) -0.002(4)
C27D 0.049(3) 0.080(4) 0.051(3) -0.002(3) 0.002(2) -0.005(3)
O28D 0.068(3) 0.077(3) 0.068(2) -0.007(2) -0.002(2) -0.003(2)
O29D 0.065(2) 0.067(3) 0.058(2) 0.0030(19) 0.0004(18) -0.005(2)

loop_
_atom_type_symbol
_atom_type_description
_atom_type_scat_dispersion_real
_atom_type_scat_dispersion_imag
_atom_type_scat_source
C C 0.0033 0.0016 'International Tables Vol C Tables 4.2.6.8 and 6.1.1.4'
H H 0.0000 0.0000 'International Tables Vol C Tables 4.2.6.8 and 6.1.1.4'
Cl Cl 0.1484 0.1585 'International Tables Vol C Tables 4.2.6.8 and 6.1.1.4'
Cu Cu 0.3201 1.2651 'International Tables Vol C Tables 4.2.6.8 and 6.1.1.4'
Mn Mn 0.3368 0.7283 'International Tables Vol C Tables 4.2.6.8 and 6.1.1.4'
N N 0.0061 0.0033 'International Tables Vol C Tables 4.2.6.8 and 6.1.1.4'
O O 0.0106 0.0060 'International Tables Vol C Tables 4.2.6.8 and 6.1.1.4'

loop_
_geom_angle_atom_site_label_1
_geom_angle_atom_site_label_2
_geom_angle_atom_site_label_3
_geom_angle
_geom_angle_site_symmetry_1
_geom_angle_site_symmetry_3
_geom_angle_publ_flag
O29A Mn1 N12B 161.39(18) . 3_666 ?
O29A Mn1 N32B 87.17(17) . 3_666 ?
O29A Mn1 O48B 98.62(16) . 3_766 ?
O29A Mn1 O49B 90.20(16) . 3_766 ?
N12B Mn1 O49B 78.36(16) 3_666 3_766 ?
N32B Mn1 N12B 81.89(16) 3_666 3_666 ?
N32B Mn1 O49B 105.42(17) 3_666 3_766 ?
O48B Mn1 N12B 87.08(16) 3_766 3_666 ?
O48B Mn1 N32B 159.92(17) 3_766 3_666 ?
O48B Mn1 O49B 55.65(15) 3_766 3_766 ?
O29D Mn1 O29A 103.53(17) . . ?
O29D Mn1 N12B 92.42(16) . 3_666 ?
O29D Mn1 N32B 94.94(17) . 3_666 ?
O29D Mn1 O48B 102.28(17) . 3_766 ?
O29D Mn1 O49B 156.03(16) . 3_766 ?
O28A Mn2 O48A 87.14(16) . 3_567 ?
O28A Mn2 O28B 178.56(18) . . ?
O28A Mn2 O48B 86.21(16) . 3_766 ?
O48A Mn2 O48B 173.11(14) 3_567 3_766 ?
O28B Mn2 O48A 94.30(16) . 3_567 ?
O28B Mn2 O48B 92.36(16) . 3_766 ?
O28C Mn2 O28A 88.10(18) . . ?
O28C Mn2 O48A 91.87(16) . 3_567 ?
O28C Mn2 O28B 91.71(18) . . ?
O28C Mn2 O48B 89.69(16) . 3_766 ?
O28D Mn2 O28A 93.93(18) . . ?
O28D Mn2 O48A 90.12(16) . 3_567 ?
O28D Mn2 O28B 86.21(17) . . ?
O28D Mn2 O48B 88.57(16) . 3_766 ?
O28D Mn2 O28C 177.23(17) . . ?
N12A Mn3 C47A 86.23(17) 3_667 3_567 ?
N12A Mn3 O49A 80.38(17) 3_667 3_567 ?
N32A Mn3 N12A 81.77(17) 3_667 3_667 ?
N32A Mn3 C47A 138.1(2) 3_667 3_567 ?
N32A Mn3 O49A 109.29(18) 3_667 3_567 ?
O48A Mn3 N12A 94.19(15) 3_567 3_667 ?
O48A Mn3 N32A 167.13(18) 3_567 3_667 ?
O48A Mn3 C47A 29.01(17) 3_567 3_567 ?
O48A Mn3 O49A 57.88(16) 3_567 3_567 ?
O49A Mn3 C47A 28.88(17) 3_567 3_567 ?
O29B Mn3 N12A 158.5(2) . 3_667 ?
O29B Mn3 N32A 88.77(18) . 3_667 ?
O29B Mn3 C47A 88.10(18) . 3_567 ?
O29B Mn3 O48A 90.80(16) . 3_567 ?
O29B Mn3 O49A 84.66(18) . 3_567 ?
O29C Mn3 N12A 91.96(18) . 3_667 ?
O29C Mn3 N32A 94.74(18) . 3_667 ?
O29C Mn3 C47A 125.76(19) . 3_567 ?
O29C Mn3 O48A 97.63(17) . 3_567 ?
O29C Mn3 O49A 153.24(17) . 3_567 ?
O29C Mn3 O29B 108.10(19) . . ?
N51 Cu4 Cl5 112.7(3) . . ?
N51 Cu4 N12C 119.6(3) . . ?
N51 Cu4 N12C 119.6(3) . 4_575 ?
N12C Cu4 Cl5 105.88(18) 4_575 . ?
N12C Cu4 Cl5 105.88(18) . . ?
N12C Cu4 N12C 90.3(4) 4_575 . ?
N54 Cu6 Cl7 117.8(5) . . ?
N54 Cu6 N12D 114.0(4) . 4_565 ?
N54 Cu6 N12D 114.0(4) . . ?
N12D Cu6 Cl7 108.4(3) . . ?
N12D Cu6 Cl7 108.4(3) 4_565 . ?
N12D Cu6 N12D 90.9(5) 4_565 . ?
C52 N51 Cu4 176.6(11) . . ?
N51 C52 C53 171.9(16) . . ?
C52 C53 H53A 109.5 . . ?
C52 C53 H53B 109.5 . . ?
C52 C53 H53C 109.5 . . ?
H53A C53 H53B 109.5 . . ?
H53A C53 H53C 109.5 . . ?
H53B C53 H53C 109.5 . . ?
H53D C53 H53E 109.5 . . ?
H53D C53 H53F 109.5 . . ?
H53E C53 H53F 109.5 . . ?
C55 N54 Cu6 174.3(16) . . ?
N54 C55 C56 172(2) . . ?
C55 C56 H56A 109.5 . . ?
C55 C56 H56B 109.5 . . ?
C55 C56 H56C 109.5 . . ?
H56A C56 H56B 109.5 . . ?
H56A C56 H56C 109.5 . . ?
H56B C56 H56C 109.5 . . ?
H56D C56 H56E 109.5 . . ?
H56D C56 H56F 109.5 . . ?
H56E C56 H56F 109.5 . . ?
N60 C61 C62 178.7(14) . . ?
C61 C62 H62A 109.5 . . ?
C61 C62 H62B 109.5 . . ?
C61 C62 H62C 109.5 . . ?
H62A C62 H62B 109.5 . . ?
H62A C62 H62C 109.5 . . ?
H62B C62 H62C 109.5 . . ?
H1AA C1A H1AB 107.9 . . ?
N11A C1A H1AA 109.2 . . ?
N11A C1A H1AB 109.2 . . ?
N31A C1A H1AA 109.2 . . ?
N31A C1A H1AB 109.2 . . ?
N31A C1A N11A 112.1(5) . . ?
N12A N11A C1A 118.2(4) . . ?
C15A N11A C1A 129.8(5) . . ?
C15A N11A N12A 111.9(5) . . ?
N11A N12A Mn3 120.3(3) . 3_667 ?
C13A N12A Mn3 134.0(4) . 3_667 ?
C13A N12A N11A 105.4(4) . . ?
N12A C13A C14A 109.9(5) . . ?
N12A C13A C16A 120.4(5) . . ?
C14A C13A C16A 129.7(5) . . ?
C13A C14A C21A 128.4(6) . . ?
C15A C14A C13A 105.7(5) . . ?
C15A C14A C21A 125.9(5) . . ?
N11A C15A C14A 107.1(5) . . ?
N11A C15A C17A 122.5(5) . . ?
C14A C15A C17A 130.2(5) . . ?
C13A C16A H16A 109.5 . . ?
C13A C16A H16B 109.5 . . ?
C13A C16A H16C 109.5 . . ?
H16A C16A H16B 109.5 . . ?
H16A C16A H16C 109.5 . . ?
H16B C16A H16C 109.5 . . ?
C15A C17A H17A 109.5 . . ?
C15A C17A H17B 109.5 . . ?
C15A C17A H17C 109.5 . . ?
H17A C17A H17B 109.5 . . ?
H17A C17A H17C 109.5 . . ?
H17B C17A H17C 109.5 . . ?
C22A C21A C14A 122.6(5) . . ?
C26A C21A C14A 120.7(5) . . ?
C26A C21A C22A 116.7(5) . . ?
C21A C22A H22A 119.8 . . ?
C23A C22A C21A 120.5(6) . . ?
C23A C22A H22A 119.8 . . ?
C22A C23A H23A 119.1 . . ?
C24A C23A C22A 121.8(6) . . ?
C24A C23A H23A 119.1 . . ?
C23A C24A C25A 119.1(5) . . ?
C23A C24A C27A 120.3(5) . . ?
C25A C24A C27A 120.7(5) . . ?
C24A C25A H25A 120.0 . . ?
C26A C25A C24A 119.9(6) . . ?
C26A C25A H25A 120.0 . . ?
C21A C26A H26A 119.1 . . ?
C25A C26A C21A 121.8(6) . . ?
C25A C26A H26A 119.1 . . ?
O28A C27A C24A 115.8(5) . . ?
O29A C27A C24A 118.6(5) . . ?
O29A C27A O28A 125.6(5) . . ?
C27A O28A Mn2 148.5(4) . . ?
C27A O29A Mn1 121.6(4) . . ?
N32A N31A C1A 117.8(4) . . ?
C35A N31A C1A 131.5(5) . . ?
C35A N31A N32A 109.9(4) . . ?
N31A N32A Mn3 122.1(3) . 3_667 ?
C33A N32A Mn3 128.6(4) . 3_667 ?
C33A N32A N31A 106.0(5) . . ?
N32A C33A C34A 110.5(5) . . ?
N32A C33A C36A 118.9(5) . . ?
C34A C33A C36A 130.5(6) . . ?
C33A C34A C35A 106.0(5) . . ?
C33A C34A C41A 127.9(6) . . ?
C35A C34A C41A 126.1(6) . . ?
N31A C35A C34A 107.5(5) . . ?
N31A C35A C37A 121.9(5) . . ?
C34A C35A C37A 130.6(5) . . ?
C33A C36A H36A 109.5 . . ?
C33A C36A H36B 109.5 . . ?
C33A C36A H36C 109.5 . . ?
H36A C36A H36B 109.5 . . ?
H36A C36A H36C 109.5 . . ?
H36B C36A H36C 109.5 . . ?
C35A C37A H37A 109.5 . . ?
C35A C37A H37B 109.5 . . ?
C35A C37A H37C 109.5 . . ?
H37A C37A H37B 109.5 . . ?
H37A C37A H37C 109.5 . . ?
H37B C37A H37C 109.5 . . ?
C42A C41A C34A 122.2(6) . . ?
C46A C41A C34A 118.3(5) . . ?
C46A C41A C42A 119.5(5) . . ?
C41A C42A H42A 119.7 . . ?
C43A C42A C41A 120.7(6) . . ?
C43A C42A H42A 119.7 . . ?
C42A C43A H43A 120.2 . . ?
C42A C43A C44A 119.7(6) . . ?
C44A C43A H43A 120.2 . . ?
C43A C44A C47A 120.1(6) . . ?
C45A C44A C43A 119.7(6) . . ?
C45A C44A C47A 120.1(6) . . ?
C44A C45A H45A 119.5 . . ?
C44A C45A C46A 121.0(6) . . ?
C46A C45A H45A 119.5 . . ?
C41A C46A C45A 119.4(6) . . ?
C41A C46A H46A 120.3 . . ?
C45A C46A H46A 120.3 . . ?
C44A C47A Mn3 172.4(4) . 3_567 ?
O48A C47A Mn3 56.4(3) . 3_567 ?
O48A C47A C44A 119.1(5) . . ?
O49A C47A Mn3 64.3(3) . 3_567 ?
O49A C47A C44A 120.1(6) . . ?
O49A C47A O48A 120.7(6) . . ?
Mn3 O48A Mn2 106.65(16) 3_567 3_567 ?
C47A O48A Mn2 138.6(3) . 3_567 ?
C47A O48A Mn3 94.6(4) . 3_567 ?
C47A O49A Mn3 86.8(4) . 3_567 ?
H1BA C1B H1BB 107.9 . . ?
N11B C1B H1BA 109.3 . . ?
N11B C1B H1BB 109.3 . . ?
N31B C1B H1BA 109.3 . . ?
N31B C1B H1BB 109.3 . . ?
N31B C1B N11B 111.7(5) . . ?
N12B N11B C1B 117.9(4) . . ?
C15B N11B C1B 129.8(5) . . ?
C15B N11B N12B 112.3(5) . . ?
N11B N12B Mn1 121.1(3) . 3_666 ?
C13B N12B Mn1 132.2(4) . 3_666 ?
C13B N12B N11B 106.0(4) . . ?
N12B C13B C14B 110.0(6) . . ?
N12B C13B C16B 121.5(5) . . ?
C14B C13B C16B 128.5(5) . . ?
C13B C14B C21B 126.8(6) . . ?
C15B C14B C13B 104.8(5) . . ?
C15B C14B C21B 128.4(6) . . ?
N11B C15B C14B 107.0(5) . . ?
N11B C15B C17B 122.3(5) . . ?
C14B C15B C17B 130.7(5) . . ?
C13B C16B H16D 109.5 . . ?
C13B C16B H16E 109.5 . . ?
C13B C16B H16F 109.5 . . ?
H16D C16B H16E 109.5 . . ?
H16D C16B H16F 109.5 . . ?
H16E C16B H16F 109.5 . . ?
C15B C17B H17D 109.5 . . ?
C15B C17B H17E 109.5 . . ?
C15B C17B H17F 109.5 . . ?
H17D C17B H17E 109.5 . . ?
H17D C17B H17F 109.5 . . ?
H17E C17B H17F 109.5 . . ?
C22B C21B C14B 120.2(6) . . ?
C22B C21B C26B 117.7(6) . . ?
C26B C21B C14B 122.0(6) . . ?
C21B C22B H22B 119.6 . . ?
C21B C22B C23B 120.8(7) . . ?
C23B C22B H22B 119.6 . . ?
C22B C23B H23B 119.3 . . ?
C24B C23B C22B 121.4(7) . . ?
C24B C23B H23B 119.3 . . ?
C23B C24B C25B 118.7(6) . . ?
C23B C24B C27B 121.4(6) . . ?
C25B C24B C27B 119.8(6) . . ?
C24B C25B H25B 120.1 . . ?
C26B C25B C24B 119.7(7) . . ?
C26B C25B H25B 120.1 . . ?
C21B C26B H26B 119.3 . . ?
C25B C26B C21B 121.5(7) . . ?
C25B C26B H26B 119.3 . . ?
O28B C27B C24B 118.6(6) . . ?
O28B C27B O29B 124.9(6) . . ?
O29B C27B C24B 116.5(6) . . ?
C27B O28B Mn2 135.4(4) . . ?
C27B O29B Mn3 129.0(4) . . ?
N32B N31B C1B 117.7(4) . . ?
C35B N31B C1B 130.4(5) . . ?
C35B N31B N32B 111.5(4) . . ?
N31B N32B Mn1 122.9(3) . 3_666 ?
C33B N32B Mn1 129.6(4) . 3_666 ?
C33B N32B N31B 106.1(4) . . ?
N32B C33B C34B 110.4(5) . . ?
N32B C33B C36B 121.7(6) . . ?
C34B C33B C36B 127.9(5) . . ?
C33B C34B C41B 127.2(5) . . ?
C35B C34B C33B 105.7(5) . . ?
C35B C34B C41B 127.1(5) . . ?
N31B C35B C34B 106.3(5) . . ?
N31B C35B C37B 124.0(6) . . ?
C34B C35B C37B 129.7(6) . . ?
C33B C36B H36D 109.5 . . ?
C33B C36B H36E 109.5 . . ?
C33B C36B H36F 109.5 . . ?
H36D C36B H36E 109.5 . . ?
H36D C36B H36F 109.5 . . ?
H36E C36B H36F 109.5 . . ?
C35B C37B H37D 109.5 . . ?
C35B C37B H37E 109.5 . . ?
C35B C37B H37F 109.5 . . ?
H37D C37B H37E 109.5 . . ?
H37D C37B H37F 109.5 . . ?
H37E C37B H37F 109.5 . . ?
C42B C41B C34B 119.6(6) . . ?
C46B C41B C34B 123.2(6) . . ?
C46B C41B C42B 117.2(5) . . ?
C41B C42B H42B 118.9 . . ?
C43B C42B C41B 122.2(6) . . ?
C43B C42B H42B 118.9 . . ?
C42B C43B H43B 120.0 . . ?
C42B C43B C44B 120.0(6) . . ?
C44B C43B H43B 120.0 . . ?
C43B C44B C47B 118.5(6) . . ?
C45B C44B C43B 119.3(6) . . ?
C45B C44B C47B 122.1(6) . . ?
C44B C45B H45B 120.0 . . ?
C44B C45B C46B 119.9(6) . . ?
C46B C45B H45B 120.0 . . ?
C41B C46B C45B 121.2(6) . . ?
C41B C46B H46B 119.4 . . ?
C45B C46B H46B 119.4 . . ?
O48B C47B C44B 118.9(6) . . ?
O48B C47B O49B 121.4(5) . . ?
O49B C47B C44B 119.6(6) . . ?
Mn1 O48B Mn2 107.17(17) 3_766 3_766 ?
C47B O48B Mn1 99.0(4) . 3_766 ?
C47B O48B Mn2 139.2(4) . 3_766 ?
C47B O49B Mn1 83.5(4) . 3_766 ?
H1CA C1C H1CB 108.0 . . ?
N11C C1C H1CA 109.4 . . ?
N11C C1C H1CA 109.4 4_575 . ?
N11C C1C H1CB 109.4 . . ?
N11C C1C H1CB 109.4 4_575 . ?
N11C C1C N11C 111.3(7) . 4_575 ?
N12C N11C C1C 114.1(7) . . ?
C15C N11C C1C 135.3(8) . . ?
C15C N11C N12C 110.5(6) . . ?
N11C N12C Cu4 119.4(5) . . ?
C13C N12C Cu4 137.5(6) . . ?
C13C N12C N11C 101.3(6) . . ?
N12C C13C C14C 113.6(7) . . ?
N12C C13C C16C 121.2(7) . . ?
C14C C13C C16C 125.1(7) . . ?
C13C C14C C21C 126.8(7) . . ?
C15C C14C C13C 101.8(7) . . ?
C15C C14C C21C 131.2(8) . . ?
N11C C15C C14C 112.8(8) . . ?
N11C C15C C17C 120.6(7) . . ?
C14C C15C C17C 126.5(8) . . ?
C13C C16C H16G 109.5 . . ?
C13C C16C H16H 109.5 . . ?
C13C C16C H16I 109.5 . . ?
H16G C16C H16H 109.5 . . ?
H16G C16C H16I 109.5 . . ?
H16H C16C H16I 109.5 . . ?
C15C C17C H17G 109.5 . . ?
C15C C17C H17H 109.5 . . ?
C15C C17C H17I 109.5 . . ?
H17G C17C H17H 109.5 . . ?
H17G C17C H17I 109.5 . . ?
H17H C17C H17I 109.5 . . ?
C22C C21C C14C 119.9(6) . . ?
C26C C21C C14C 120.9(6) . . ?
C26C C21C C22C 119.2(6) . . ?
C21C C22C H22C 120.4 . . ?
C21C C22C C23C 119.2(7) . . ?
C23C C22C H22C 120.4 . . ?
C22C C23C H23C 119.4 . . ?
C24C C23C C22C 121.1(7) . . ?
C24C C23C H23C 119.4 . . ?
C23C C24C C27C 120.4(5) . . ?
C25C C24C C23C 118.0(6) . . ?
C25C C24C C27C 121.5(6) . . ?
C24C C25C H25C 118.9 . . ?
C24C C25C C26C 122.2(7) . . ?
C26C C25C H25C 118.9 . . ?
C21C C26C C25C 120.0(6) . . ?
C21C C26C H26C 120.0 . . ?
C25C C26C H26C 120.0 . . ?
O28C C27C C24C 115.1(6) . . ?
O29C C27C C24C 118.8(5) . . ?
O29C C27C O28C 126.1(6) . . ?
C27C O28C Mn2 136.6(4) . . ?
C27C O29C Mn3 133.5(4) . . ?
H1DA C1D H1DB 108.0 . . ?
N11D C1D H1DA 109.4 . . ?
N11D C1D H1DA 109.4 4_565 . ?
N11D C1D H1DB 109.4 4_565 . ?
N11D C1D H1DB 109.4 . . ?
N11D C1D N11D 111.2(9) . 4_565 ?
N12D N11D C1D 118.0(9) . . ?
N12D N11D C15D 109.6(7) . . ?
C15D N11D C1D 132.4(10) . . ?
N11D N12D Cu6 117.1(5) . . ?
C13D N12D Cu6 133.5(8) . . ?
C13D N12D N11D 107.5(8) . . ?
N12D C13D C14D 108.8(8) . . ?
N12D C13D C16D 123.7(9) . . ?
C16D C13D C14D 127.4(7) . . ?
C15D C14D C13D 104.7(7) . . ?
C15D C14D C21D 131.2(9) . . ?
C21D C14D C13D 124.1(8) . . ?
N11D C15D C17D 121.6(8) . . ?
C14D C15D N11D 109.4(9) . . ?
C14D C15D C17D 129.0(8) . . ?
C13D C16D H16J 109.5 . . ?
C13D C16D H16K 109.5 . . ?
C13D C16D H16L 109.5 . . ?
H16J C16D H16K 109.5 . . ?
H16J C16D H16L 109.5 . . ?
H16K C16D H16L 109.5 . . ?
C15D C17D H17J 109.5 . . ?
C15D C17D H17K 109.5 . . ?
C15D C17D H17L 109.5 . . ?
H17J C17D H17K 109.5 . . ?
H17J C17D H17L 109.5 . . ?
H17K C17D H17L 109.5 . . ?
C22D C21D C14D 120.1(7) . . ?
C26D C21D C14D 121.3(6) . . ?
C26D C21D C22D 118.6(7) . . ?
C21D C22D H22D 119.9 . . ?
C23D C22D C21D 120.2(7) . . ?
C23D C22D H22D 119.9 . . ?
C22D C23D H23D 118.8 . . ?
C22D C23D C24D 122.4(6) . . ?
C24D C23D H23D 118.8 . . ?
C23D C24D C25D 118.0(6) . . ?
C23D C24D C27D 122.3(5) . . ?
C25D C24D C27D 119.7(6) . . ?
C24D C25D H25D 120.3 . . ?
C26D C25D C24D 119.3(7) . . ?
C26D C25D H25D 120.3 . . ?
C21D C26D C25D 121.3(6) . . ?
C21D C26D H26D 119.4 . . ?
C25D C26D H26D 119.4 . . ?
O28D C27D C24D 115.6(6) . . ?
O29D C27D C24D 120.0(5) . . ?
O29D C27D O28D 124.5(6) . . ?
C27D O28D Mn2 141.2(4) . . ?
C27D O29D Mn1 128.9(4) . . ?

loop_
_geom_bond_atom_site_label_1
_geom_bond_atom_site_label_2
_geom_bond_distance
_geom_bond_site_symmetry_2
_geom_bond_publ_flag
Mn1 O29A 2.111(4) . ?
Mn1 N12B 2.302(4) 3_666 ?
Mn1 N32B 2.242(4) 3_666 ?
Mn1 O48B 2.181(4) 3_766 ?
Mn1 O49B 2.515(4) 3_766 ?
Mn1 O29D 2.089(4) . ?
Mn2 O28A 2.121(4) . ?
Mn2 O48A 2.246(4) 3_567 ?
Mn2 O28B 2.123(4) . ?
Mn2 O48B 2.248(4) 3_766 ?
Mn2 O28C 2.115(4) . ?
Mn2 O28D 2.106(4) . ?
Mn3 N12A 2.281(5) 3_667 ?
Mn3 N32A 2.211(5) 3_667 ?
Mn3 C47A 2.630(6) 3_567 ?
Mn3 O48A 2.197(4) 3_567 ?
Mn3 O49A 2.374(4) 3_567 ?
Mn3 O29B 2.117(4) . ?
Mn3 O29C 2.084(4) . ?
Cu4 Cl5 2.428(3) . ?
Cu4 N51 1.933(13) . ?
Cu4 N12C 2.037(7) 4_575 ?
Cu4 N12C 2.037(7) . ?
Cu6 Cl7 2.400(11) . ?
Cu6 N54 1.917(12) . ?
Cu6 N12D 2.085(8) . ?
Cu6 N12D 2.085(8) 4_565 ?
N51 C52 1.178(14) . ?
C52 C53 1.421(18) . ?
C53 H53A 0.9800 . ?
C53 H53B 0.9800 . ?
C53 H53C 0.9800 . ?
C53 H53D 0.9800 . ?
C53 H53E 0.9800 . ?
C53 H53F 0.9800 . ?
N54 C55 1.152(15) . ?
C55 C56 1.437(14) . ?
C56 H56A 0.9800 . ?
C56 H56B 0.9800 . ?
C56 H56C 0.9800 . ?
C56 H56D 0.9800 . ?
C56 H56E 0.9800 . ?
C56 H56F 0.9800 . ?
N60 C61 1.144(16) . ?
C61 C62 1.39(2) . ?
C62 H62A 0.9800 . ?
C62 H62B 0.9800 . ?
C62 H62C 0.9800 . ?
C1A H1AA 0.9900 . ?
C1A H1AB 0.9900 . ?
C1A N11A 1.453(7) . ?
C1A N31A 1.420(7) . ?
N11A N12A 1.371(7) . ?
N11A C15A 1.353(7) . ?
N12A C13A 1.350(7) . ?
C13A C14A 1.425(8) . ?
C13A C16A 1.478(9) . ?
C14A C15A 1.379(8) . ?
C14A C21A 1.472(8) . ?
C15A C17A 1.499(9) . ?
C16A H16A 0.9800 . ?
C16A H16B 0.9800 . ?
C16A H16C 0.9800 . ?
C17A H17A 0.9800 . ?
C17A H17B 0.9800 . ?
C17A H17C 0.9800 . ?
C21A C22A 1.401(9) . ?
C21A C26A 1.391(8) . ?
C22A H22A 0.9500 . ?
C22A C23A 1.366(9) . ?
C23A H23A 0.9500 . ?
C23A C24A 1.358(9) . ?
C24A C25A 1.375(9) . ?
C24A C27A 1.506(8) . ?
C25A H25A 0.9500 . ?
C25A C26A 1.372(8) . ?
C26A H26A 0.9500 . ?
C27A O28A 1.255(7) . ?
C27A O29A 1.245(7) . ?
N31A N32A 1.370(6) . ?
N31A C35A 1.344(7) . ?
N32A C33A 1.343(7) . ?
C33A C34A 1.368(8) . ?
C33A C36A 1.488(9) . ?
C34A C35A 1.385(8) . ?
C34A C41A 1.473(8) . ?
C35A C37A 1.485(8) . ?
C36A H36A 0.9800 . ?
C36A H36B 0.9800 . ?
C36A H36C 0.9800 . ?
C37A H37A 0.9800 . ?
C37A H37B 0.9800 . ?
C37A H37C 0.9800 . ?
C41A C42A 1.400(9) . ?
C41A C46A 1.389(9) . ?
C42A H42A 0.9500 . ?
C42A C43A 1.392(9) . ?
C43A H43A 0.9500 . ?
C43A C44A 1.401(9) . ?
C44A C45A 1.371(9) . ?
C44A C47A 1.483(8) . ?
C45A H45A 0.9500 . ?
C45A C46A 1.413(9) . ?
C46A H46A 0.9500 . ?
C47A O48A 1.279(7) . ?
C47A O49A 1.272(7) . ?
C1B H1BA 0.9900 . ?
C1B H1BB 0.9900 . ?
C1B N11B 1.475(7) . ?
C1B N31B 1.449(7) . ?
N11B N12B 1.353(6) . ?
N11B C15B 1.342(7) . ?
N12B C13B 1.308(7) . ?
C13B C14B 1.442(8) . ?
C13B C16B 1.464(9) . ?
C14B C15B 1.363(9) . ?
C14B C21B 1.477(8) . ?
C15B C17B 1.508(8) . ?
C16B H16D 0.9800 . ?
C16B H16E 0.9800 . ?
C16B H16F 0.9800 . ?
C17B H17D 0.9800 . ?
C17B H17E 0.9800 . ?
C17B H17F 0.9800 . ?
C21B C22B 1.384(10) . ?
C21B C26B 1.392(10) . ?
C22B H22B 0.9500 . ?
C22B C23B 1.401(9) . ?
C23B H23B 0.9500 . ?
C23B C24B 1.346(10) . ?
C24B C25B 1.416(9) . ?
C24B C27B 1.489(8) . ?
C25B H25B 0.9500 . ?
C25B C26B 1.383(9) . ?
C26B H26B 0.9500 . ?
C27B O28B 1.250(8) . ?
C27B O29B 1.256(7) . ?
N31B N32B 1.363(6) . ?
N31B C35B 1.352(7) . ?
N32B C33B 1.311(7) . ?
C33B C34B 1.412(8) . ?
C33B C36B 1.492(8) . ?
C34B C35B 1.373(8) . ?
C34B C41B 1.481(8) . ?
C35B C37B 1.494(9) . ?
C36B H36D 0.9800 . ?
C36B H36E 0.9800 . ?
C36B H36F 0.9800 . ?
C37B H37D 0.9800 . ?
C37B H37E 0.9800 . ?
C37B H37F 0.9800 . ?
C41B C42B 1.400(9) . ?
C41B C46B 1.395(9) . ?
C42B H42B 0.9500 . ?
C42B C43B 1.354(8) . ?
C43B H43B 0.9500 . ?
C43B C44B 1.409(9) . ?
C44B C45B 1.376(9) . ?
C44B C47B 1.493(8) . ?
C45B H45B 0.9500 . ?
C45B C46B 1.396(8) . ?
C46B H46B 0.9500 . ?
C47B O48B 1.264(8) . ?
C47B O49B 1.272(8) . ?
C1C H1CA 0.9900 . ?
C1C H1CB 0.9900 . ?
C1C N11C 1.462(7) . ?
C1C N11C 1.462(7) 4_575 ?
N11C N12C 1.417(8) . ?
N11C C15C 1.283(9) . ?
N12C C13C 1.314(9) . ?
C13C C14C 1.423(10) . ?
C13C C16C 1.532(11) . ?
C14C C15C 1.315(10) . ?
C14C C21C 1.502(9) . ?
C15C C17C 1.546(11) . ?
C16C H16G 0.9800 . ?
C16C H16H 0.9800 . ?
C16C H16I 0.9800 . ?
C17C H17G 0.9800 . ?
C17C H17H 0.9800 . ?
C17C H17I 0.9800 . ?
C21C C22C 1.378(9) . ?
C21C C26C 1.361(10) . ?
C22C H22C 0.9500 . ?
C22C C23C 1.388(10) . ?
C23C H23C 0.9500 . ?
C23C C24C 1.366(9) . ?
C24C C25C 1.352(8) . ?
C24C C27C 1.508(9) . ?
C25C H25C 0.9500 . ?
C25C C26C 1.368(9) . ?
C26C H26C 0.9500 . ?
C27C O28C 1.279(7) . ?
C27C O29C 1.237(8) . ?
C1D H1DA 0.9900 . ?
C1D H1DB 0.9900 . ?
C1D N11D 1.428(9) . ?
C1D N11D 1.428(9) 4_565 ?
N11D N12D 1.372(10) . ?
N11D C15D 1.374(11) . ?
N12D C13D 1.316(10) . ?
C13D C14D 1.480(12) . ?
C13D C16D 1.467(12) . ?
C14D C15D 1.331(11) . ?
C14D C21D 1.471(10) . ?
C15D C17D 1.480(12) . ?
C16D H16J 0.9800 . ?
C16D H16K 0.9800 . ?
C16D H16L 0.9800 . ?
C17D H17J 0.9800 . ?
C17D H17K 0.9800 . ?
C17D H17L 0.9800 . ?
C21D C22D 1.384(10) . ?
C21D C26D 1.382(10) . ?
C22D H22D 0.9500 . ?
C22D C23D 1.351(10) . ?
C23D H23D 0.9500 . ?
C23D C24D 1.386(9) . ?
C24D C25D 1.396(9) . ?
C24D C27D 1.486(8) . ?
C25D H25D 0.9500 . ?
C25D C26D 1.388(10) . ?
C26D H26D 0.9500 . ?
C27D O28D 1.297(7) . ?
C27D O29D 1.243(7) . ?

loop_
_geom_torsion_atom_site_label_1
_geom_torsion_atom_site_label_2
_geom_torsion_atom_site_label_3
_geom_torsion_atom_site_label_4
_geom_torsion
_geom_torsion_site_symmetry_1
_geom_torsion_site_symmetry_2
_geom_torsion_site_symmetry_3
_geom_torsion_site_symmetry_4
_geom_torsion_publ_flag
Mn1 N12B C13B C14B -169.3(4) 3_666 . . . ?
Mn1 N12B C13B C16B 10.9(9) 3_666 . . . ?
Mn1 N32B C33B C34B 165.0(4) 3_666 . . . ?
Mn1 N32B C33B C36B -15.5(9) 3_666 . . . ?
Mn3 N12A C13A C14A 172.6(4) 3_667 . . . ?
Mn3 N12A C13A C16A -9.2(9) 3_667 . . . ?
Mn3 N32A C33A C34A -158.7(4) 3_667 . . . ?
Mn3 N32A C33A C36A 18.6(9) 3_667 . . . ?
Mn3 C47A O48A Mn2 -121.7(5) 3_567 . . 3_567 ?
Cu4 N12C C13C C14C 165.0(5) . . . . ?
Cu4 N12C C13C C16C -16.6(12) . . . . ?
Cu6 N12D C13D C14D 164.6(5) . . . . ?
Cu6 N12D C13D C16D -17.2(12) . . . . ?
C1A N11A N12A Mn3 2.6(6) . . . 3_667 ?
C1A N11A N12A C13A 176.5(5) . . . . ?
C1A N11A C15A C14A -176.1(6) . . . . ?
C1A N11A C15A C17A 7.1(10) . . . . ?
C1A N31A N32A Mn3 -11.5(6) . . . 3_667 ?
C1A N31A N32A C33A -172.5(5) . . . . ?
C1A N31A C35A C34A 171.0(6) . . . . ?
C1A N31A C35A C37A -8.8(9) . . . . ?
N11A C1A N31A N32A 70.7(6) . . . . ?
N11A C1A N31A C35A -98.3(7) . . . . ?
N11A N12A C13A C14A 0.0(7) . . . . ?
N11A N12A C13A C16A 178.1(6) . . . . ?
N12A N11A C15A C14A -0.4(7) . . . . ?
N12A N11A C15A C17A -177.2(6) . . . . ?
N12A C13A C14A C15A -0.2(7) . . . . ?
N12A C13A C14A C21A -179.0(6) . . . . ?
C13A C14A C15A N11A 0.4(7) . . . . ?
C13A C14A C15A C17A 176.8(7) . . . . ?
C13A C14A C21A C22A -37.3(11) . . . . ?
C13A C14A C21A C26A 142.5(7) . . . . ?
C14A C21A C22A C23A -177.8(7) . . . . ?
C14A C21A C26A C25A 175.9(7) . . . . ?
C15A N11A N12A Mn3 -173.6(4) . . . 3_667 ?
C15A N11A N12A C13A 0.3(6) . . . . ?
C15A C14A C21A C22A 144.2(8) . . . . ?
C15A C14A C21A C26A -36.0(11) . . . . ?
C16A C13A C14A C15A -178.1(7) . . . . ?
C16A C13A C14A C21A 3.1(12) . . . . ?
C21A C14A C15A N11A 179.2(6) . . . . ?
C21A C14A C15A C17A -4.4(12) . . . . ?
C21A C22A C23A C24A 1.6(13) . . . . ?
C22A C21A C26A C25A -4.3(11) . . . . ?
C22A C23A C24A C25A -3.9(12) . . . . ?
C22A C23A C24A C27A 176.2(7) . . . . ?
C23A C24A C25A C26A 2.0(11) . . . . ?
C23A C24A C27A O28A 18.4(9) . . . . ?
C23A C24A C27A O29A -159.0(7) . . . . ?
C24A C25A C26A C21A 2.2(11) . . . . ?
C24A C27A O28A Mn2 -156.5(6) . . . . ?
C24A C27A O29A Mn1 178.4(4) . . . . ?
C25A C24A C27A O28A -161.5(6) . . . . ?
C25A C24A C27A O29A 21.1(9) . . . . ?
C26A C21A C22A C23A 2.4(12) . . . . ?
C27A C24A C25A C26A -178.1(6) . . . . ?
O28A C27A O29A Mn1 1.2(9) . . . . ?
O29A C27A O28A Mn2 20.7(13) . . . . ?
N31A C1A N11A N12A -64.7(6) . . . . ?
N31A C1A N11A C15A 110.8(7) . . . . ?
N31A N32A C33A C34A 0.7(7) . . . . ?
N31A N32A C33A C36A 178.1(6) . . . . ?
N32A N31A C35A C34A 1.4(6) . . . . ?
N32A N31A C35A C37A -178.4(6) . . . . ?
N32A C33A C34A C35A 0.1(7) . . . . ?
N32A C33A C34A C41A 179.5(6) . . . . ?
C33A C34A C35A N31A -0.9(7) . . . . ?
C33A C34A C35A C37A 178.9(7) . . . . ?
C33A C34A C41A C42A 130.3(7) . . . . ?
C33A C34A C41A C46A -47.7(9) . . . . ?
C34A C41A C42A C43A -179.5(6) . . . . ?
C34A C41A C46A C45A 180.0(6) . . . . ?
C35A N31A N32A Mn3 159.8(4) . . . 3_667 ?
C35A N31A N32A C33A -1.3(6) . . . . ?
C35A C34A C41A C42A -50.4(9) . . . . ?
C35A C34A C41A C46A 131.7(7) . . . . ?
C36A C33A C34A C35A -176.8(7) . . . . ?
C36A C33A C34A C41A 2.6(12) . . . . ?
C41A C34A C35A N31A 179.7(6) . . . . ?
C41A C34A C35A C37A -0.6(11) . . . . ?
C41A C42A C43A C44A 0.8(10) . . . . ?
C42A C41A C46A C45A 2.0(9) . . . . ?
C42A C43A C44A C45A -0.4(9) . . . . ?
C42A C43A C44A C47A 178.8(6) . . . . ?
C43A C44A C45A C46A 0.8(9) . . . . ?
C43A C44A C47A O48A -171.9(5) . . . . ?
C43A C44A C47A O49A 12.6(8) . . . . ?
C44A C45A C46A C41A -1.6(10) . . . . ?
C44A C47A O48A Mn2 65.4(7) . . . 3_567 ?
C44A C47A O48A Mn3 -172.8(4) . . . 3_567 ?
C44A C47A O49A Mn3 173.0(5) . . . 3_567 ?
C45A C44A C47A O48A 7.3(8) . . . . ?
C45A C44A C47A O49A -168.2(6) . . . . ?
C46A C41A C42A C43A -1.5(9) . . . . ?
C47A C44A C45A C46A -178.4(6) . . . . ?
O48A C47A O49A Mn3 -2.4(5) . . . 3_567 ?
O49A C47A O48A Mn2 -119.1(5) . . . 3_567 ?
O49A C47A O48A Mn3 2.7(6) . . . 3_567 ?
C1B N11B N12B Mn1 -11.5(6) . . . 3_666 ?
C1B N11B N12B C13B 177.4(5) . . . . ?
C1B N11B C15B C14B -177.0(6) . . . . ?
C1B N11B C15B C17B 3.8(11) . . . . ?
C1B N31B N32B Mn1 7.1(6) . . . 3_666 ?
C1B N31B N32B C33B 174.4(5) . . . . ?
C1B N31B C35B C34B -172.9(6) . . . . ?
C1B N31B C35B C37B 6.5(10) . . . . ?
N11B C1B N31B N32B -67.5(6) . . . . ?
N11B C1B N31B C35B 104.3(7) . . . . ?
N11B N12B C13B C14B 0.4(7) . . . . ?
N11B N12B C13B C16B -179.4(6) . . . . ?
N12B N11B C15B C14B 0.9(8) . . . . ?
N12B N11B C15B C17B -178.3(6) . . . . ?
N12B C13B C14B C15B 0.1(8) . . . . ?
N12B C13B C14B C21B -178.5(6) . . . . ?
C13B C14B C15B N11B -0.6(8) . . . . ?
C13B C14B C15B C17B 178.5(8) . . . . ?
C13B C14B C21B C22B 142.9(7) . . . . ?
C13B C14B C21B C26B -40.3(11) . . . . ?
C14B C21B C22B C23B 176.5(7) . . . . ?
C14B C21B C26B C25B -179.0(7) . . . . ?
C15B N11B N12B Mn1 170.3(4) . . . 3_666 ?
C15B N11B N12B C13B -0.8(7) . . . . ?
C15B C14B C21B C22B -35.3(11) . . . . ?
C15B C14B C21B C26B 141.4(8) . . . . ?
C16B C13B C14B C15B 179.9(7) . . . . ?
C16B C13B C14B C21B 1.3(12) . . . . ?
C21B C14B C15B N11B 178.0(7) . . . . ?
C21B C14B C15B C17B -2.9(13) . . . . ?
C21B C22B C23B C24B 3.7(12) . . . . ?
C22B C21B C26B C25B -2.1(11) . . . . ?
C22B C23B C24B C25B -4.2(11) . . . . ?
C22B C23B C24B C27B 178.4(6) . . . . ?
C23B C24B C25B C26B 1.6(10) . . . . ?
C23B C24B C27B O28B -148.2(7) . . . . ?
C23B C24B C27B O29B 30.4(9) . . . . ?
C24B C25B C26B C21B 1.6(11) . . . . ?
C24B C27B O28B Mn2 149.7(5) . . . . ?
C24B C27B O29B Mn3 169.3(4) . . . . ?
C25B C24B C27B O28B 34.4(9) . . . . ?
C25B C24B C27B O29B -147.0(6) . . . . ?
C26B C21B C22B C23B -0.4(11) . . . . ?
C27B C24B C25B C26B 179.1(6) . . . . ?
O28B C27B O29B Mn3 -12.3(10) . . . . ?
O29B C27B O28B Mn2 -28.7(10) . . . . ?
N31B C1B N11B N12B 69.9(6) . . . . ?
N31B C1B N11B C15B -112.3(7) . . . . ?
N31B N32B C33B C34B -1.1(7) . . . . ?
N31B N32B C33B C36B 178.4(6) . . . . ?
N32B N31B C35B C34B -0.7(7) . . . . ?
N32B N31B C35B C37B 178.7(6) . . . . ?
N32B C33B C34B C35B 0.7(7) . . . . ?
N32B C33B C34B C41B -177.3(6) . . . . ?
C33B C34B C35B N31B 0.0(7) . . . . ?
C33B C34B C35B C37B -179.3(7) . . . . ?
C33B C34B C41B C42B 52.5(9) . . . . ?
C33B C34B C41B C46B -125.7(7) . . . . ?
C34B C41B C42B C43B -175.8(6) . . . . ?
C34B C41B C46B C45B 176.6(5) . . . . ?
C35B N31B N32B Mn1 -166.2(4) . . . 3_666 ?
C35B N31B N32B C33B 1.1(6) . . . . ?
C35B C34B C41B C42B -125.1(7) . . . . ?
C35B C34B C41B C46B 56.7(9) . . . . ?
C36B C33B C34B C35B -178.7(6) . . . . ?
C36B C33B C34B C41B 3.3(11) . . . . ?
C41B C34B C35B N31B 178.0(6) . . . . ?
C41B C34B C35B C37B -1.3(11) . . . . ?
C41B C42B C43B C44B -1.3(10) . . . . ?
C42B C41B C46B C45B -1.6(9) . . . . ?
C42B C43B C44B C45B -0.8(9) . . . . ?
C42B C43B C44B C47B 177.4(6) . . . . ?
C43B C44B C45B C46B 1.6(9) . . . . ?
C43B C44B C47B O48B -10.3(8) . . . . ?
C43B C44B C47B O49B 167.5(5) . . . . ?
C44B C45B C46B C41B -0.4(9) . . . . ?
C44B C47B O48B Mn1 170.6(4) . . . 3_766 ?
C44B C47B O48B Mn2 -59.6(8) . . . 3_766 ?
C44B C47B O49B Mn1 -171.6(5) . . . 3_766 ?
C45B C44B C47B O48B 167.8(6) . . . . ?
C45B C44B C47B O49B -14.3(9) . . . . ?
C46B C41B C42B C43B 2.5(9) . . . . ?
C47B C44B C45B C46B -176.5(5) . . . . ?
O48B C47B O49B Mn1 6.3(5) . . . 3_766 ?
O49B C47B O48B Mn1 -7.3(6) . . . 3_766 ?
O49B C47B O48B Mn2 122.5(6) . . . 3_766 ?
C1C N11C N12C Cu4 9.8(7) . . . . ?
C1C N11C N12C C13C 177.1(6) . . . . ?
C1C N11C C15C C14C -178.0(7) . . . . ?
C1C N11C C15C C17C 6.2(11) . . . . ?
N11C C1C N11C N12C -70.7(9) 4_575 . . . ?
N11C C1C N11C C15C 104.9(10) 4_575 . . . ?
N11C N12C C13C C14C 1.4(8) . . . . ?
N11C N12C C13C C16C 179.8(7) . . . . ?
N12C N11C C15C C14C -2.2(8) . . . . ?
N12C N11C C15C C17C -178.1(6) . . . . ?
N12C C13C C14C C15C -2.7(9) . . . . ?
N12C C13C C14C C21C -177.7(7) . . . . ?
C13C C14C C15C N11C 2.9(8) . . . . ?
C13C C14C C15C C17C 178.4(7) . . . . ?
C13C C14C C21C C22C 113.1(9) . . . . ?
C13C C14C C21C C26C -63.8(11) . . . . ?
C14C C21C C22C C23C -170.5(7) . . . . ?
C14C C21C C26C C25C 171.5(7) . . . . ?
C15C N11C N12C Cu4 -166.9(4) . . . . ?
C15C N11C N12C C13C 0.4(7) . . . . ?
C15C C14C C21C C22C -60.5(12) . . . . ?
C15C C14C C21C C26C 122.6(9) . . . . ?
C16C C13C C14C C15C 179.0(8) . . . . ?
C16C C13C C14C C21C 3.9(13) . . . . ?
C21C C14C C15C N11C 177.6(7) . . . . ?
C21C C14C C15C C17C -6.8(13) . . . . ?
C21C C22C C23C C24C -4.4(12) . . . . ?
C22C C21C C26C C25C -5.4(13) . . . . ?
C22C C23C C24C C25C 1.2(11) . . . . ?
C22C C23C C24C C27C 177.1(7) . . . . ?
C23C C24C C25C C26C -0.1(11) . . . . ?
C23C C24C C27C O28C -28.3(9) . . . . ?
C23C C24C C27C O29C 153.8(6) . . . . ?
C24C C25C C26C C21C 2.3(13) . . . . ?
C24C C27C O28C Mn2 178.4(4) . . . . ?
C24C C27C O29C Mn3 171.7(4) . . . . ?
C25C C24C C27C O28C 147.5(6) . . . . ?
C25C C24C C27C O29C -30.4(9) . . . . ?
C26C C21C C22C C23C 6.4(12) . . . . ?
C27C C24C C25C C26C -176.0(7) . . . . ?
O28C C27C O29C Mn3 -5.9(10) . . . . ?
O29C C27C O28C Mn2 -3.9(10) . . . . ?
C1D N11D N12D Cu6 13.2(8) . . . . ?
C1D N11D N12D C13D 179.4(6) . . . . ?
C1D N11D C15D C14D 179.1(7) . . . . ?
C1D N11D C15D C17D -1.1(12) . . . . ?
N11D C1D N11D N12D -70.9(12) 4_565 . . . ?
N11D C1D N11D C15D 108.6(12) 4_565 . . . ?
N11D N12D C13D C14D 1.6(8) . . . . ?
N11D N12D C13D C16D 179.8(7) . . . . ?
N12D N11D C15D C14D -1.3(8) . . . . ?
N12D N11D C15D C17D 178.5(7) . . . . ?
N12D C13D C14D C15D -2.4(8) . . . . ?
N12D C13D C14D C21D 180.0(6) . . . . ?
C13D C14D C15D N11D 2.2(8) . . . . ?
C13D C14D C15D C17D -177.6(7) . . . . ?
C13D C14D C21D C22D 118.5(9) . . . . ?
C13D C14D C21D C26D -64.0(11) . . . . ?
C14D C21D C22D C23D -178.7(8) . . . . ?
C14D C21D C26D C25D 177.9(8) . . . . ?
C15D N11D N12D Cu6 -166.4(4) . . . . ?
C15D N11D N12D C13D -0.2(8) . . . . ?
C15D C14D C21D C22D -58.5(12) . . . . ?
C15D C14D C21D C26D 119.0(9) . . . . ?
C16D C13D C14D C15D 179.5(8) . . . . ?
C16D C13D C14D C21D 1.8(12) . . . . ?
C21D C14D C15D N11D 179.6(7) . . . . ?
C21D C14D C15D C17D -0.2(13) . . . . ?
C21D C22D C23D C24D -1.9(13) . . . . ?
C22D C21D C26D C25D -4.6(12) . . . . ?
C22D C23D C24D C25D 0.6(11) . . . . ?
C22D C23D C24D C27D 179.7(7) . . . . ?
C23D C24D C25D C26D -1.2(11) . . . . ?
C23D C24D C27D O28D 3.5(9) . . . . ?
C23D C24D C27D O29D -176.9(6) . . . . ?
C24D C25D C26D C21D 3.3(12) . . . . ?
C24D C27D O28D Mn2 -161.9(4) . . . . ?
C24D C27D O29D Mn1 -175.7(4) . . . . ?
C25D C24D C27D O28D -177.5(6) . . . . ?
C25D C24D C27D O29D 2.2(9) . . . . ?
C26D C21D C22D C23D 3.8(12) . . . . ?
C27D C24D C25D C26D 179.6(6) . . . . ?
O28D C27D O29D Mn1 3.9(8) . . . . ?
O29D C27D O28D Mn2 18.5(10) . . . . ?

loop_
_smtbx_masks_void_nr
_smtbx_masks_void_average_x
_smtbx_masks_void_average_y
_smtbx_masks_void_average_z
_smtbx_masks_void_volume
_smtbx_masks_void_count_electrons
_smtbx_masks_void_content
1 -0.301 -0.531 -0.278 3921.0 845.6 '38 CH3CN'
